data_7224632
loop_
_publ_author_name
'Boer\'e, Ren\'e T.'

_publ_section_title
;
 Short contacts of the sulphur atoms of a 1,2,3,5-dithiadiazolyl dimer
 with triphenylstibine: first co-crystal with an aromatic compound
;
_journal_issue 15
_journal_name_full CrystEngComm
_journal_page_first 2748
_journal_paper_doi 10.1039/C6CE00351F
_journal_volume 18
_journal_year 2016
_chemical_compound_source No.
_chemical_formula_moiety 'C8 H4 F3 N2 S2'
_chemical_formula_sum 'C8 H4 F3 N2 S2'
_chemical_formula_weight 249.25
_chemical_melting_point 416
_chemical_name_common pCF3DTDA
_chemical_name_systematic
;
 4-(4-trifluormethylphenyl)-1,2,3,5-dithiadiazolyl
;
_space_group_crystal_system triclinic
_space_group_IT_number 2
_space_group_name_Hall '-P 1'
_space_group_name_H-M_alt 'P -1'
_symmetry_space_group_name_Hall '-P 1'
_symmetry_space_group_name_H-M 'P -1'
_atom_sites_solution_hydrogens geom
_atom_sites_solution_primary direct
_atom_sites_solution_secondary difmap
_audit_creation_method SHELXL-2014/6
_audit_update_record
;
2016-02-26 deposited with the CCDC.
2016-03-14 downloaded from the CCDC.
;
_cell_angle_alpha 91.5790(10)
_cell_angle_beta 97.3290(10)
_cell_angle_gamma 102.7550(10)
_cell_formula_units_Z 16
_cell_length_a 9.4916(9)
_cell_length_b 18.1887(17)
_cell_length_c 22.275(2)
_cell_measurement_reflns_used 6940
_cell_measurement_temperature 173(2)
_cell_measurement_theta_max 26.20
_cell_measurement_theta_min 2.52
_cell_volume 3713.8(6)
_computing_cell_refinement 'SAINT-Plus (Bruker, 2008)'
_computing_data_collection 'APEX2 (Bruker, 2008)'
_computing_data_reduction SAINT-Plus
_computing_molecular_graphics 'Mercury (Macrae <i>et al.</i>, 2006)'
_computing_publication_material 'publCIF (Westrip, 2010)'
_computing_structure_refinement 'SHELXL-2014/6 (Sheldrick, 2015)'
_computing_structure_solution 'SHELXS (Sheldrick, 2008)'
_diffrn_ambient_temperature 173(2)
_diffrn_detector_area_resol_mean 66.06
_diffrn_measured_fraction_theta_full 0.996
_diffrn_measured_fraction_theta_max 0.991
_diffrn_measurement_device_type
;
 Bruker ApexII CCD area-detector diffractometer
;
_diffrn_measurement_method '\f and \w scans'
_diffrn_radiation_monochromator graphite
_diffrn_radiation_probe x-ray
_diffrn_radiation_type MoK\a
_diffrn_radiation_wavelength 0.71073
_diffrn_reflns_av_R_equivalents 0.0812
_diffrn_reflns_av_unetI/netI 0.1217
_diffrn_reflns_Laue_measured_fraction_full 0.996
_diffrn_reflns_Laue_measured_fraction_max 0.991
_diffrn_reflns_limit_h_max 11
_diffrn_reflns_limit_h_min -11
_diffrn_reflns_limit_k_max 22
_diffrn_reflns_limit_k_min -22
_diffrn_reflns_limit_l_max 27
_diffrn_reflns_limit_l_min -27
_diffrn_reflns_number 39140
_diffrn_reflns_point_group_measured_fraction_full 0.996
_diffrn_reflns_point_group_measured_fraction_max 0.991
_diffrn_reflns_theta_full 25.500
_diffrn_reflns_theta_max 26.220
_diffrn_reflns_theta_min 1.847
_diffrn_source 'fine-focus sealed tube'
_diffrn_source_type 'Bruker D8'
_exptl_absorpt_coefficient_mu 0.583
_exptl_absorpt_correction_T_max 0.900
_exptl_absorpt_correction_T_min 0.811
_exptl_absorpt_correction_type multi-scan
_exptl_absorpt_process_details
; 
SADABS (Sheldrick, 2004)
;
_exptl_crystal_colour purple
_exptl_crystal_density_diffrn 1.783
_exptl_crystal_description needle
_exptl_crystal_F_000 2000
_exptl_crystal_recrystallization_method Sublimation
_exptl_crystal_size_max 0.180
_exptl_crystal_size_mid 0.100
_exptl_crystal_size_min 0.040
_refine_diff_density_max 0.470
_refine_diff_density_min -0.456
_refine_diff_density_rms 0.097
_refine_ls_extinction_method none
_refine_ls_goodness_of_fit_ref 0.973
_refine_ls_hydrogen_treatment constr
_refine_ls_matrix_type full
_refine_ls_number_parameters 1137
_refine_ls_number_reflns 14828
_refine_ls_number_restraints 1034
_refine_ls_restrained_S_all 0.960
_refine_ls_R_factor_all 0.1396
_refine_ls_R_factor_gt 0.0540
_refine_ls_shift/su_max 0.001
_refine_ls_shift/su_mean 0.000
_refine_ls_structure_factor_coef Fsqd
_refine_ls_weighting_details 'w=1/[\s^2^(Fo^2^)+(0.0388P)^2^] where P=(Fo^2^+2Fc^2^)/3'
_refine_ls_weighting_scheme calc
_refine_ls_wR_factor_gt 0.0930
_refine_ls_wR_factor_ref 0.1185
_reflns_Friedel_coverage 0.000
_reflns_number_gt 7671
_reflns_number_total 14828
_reflns_threshold_expression 'I > 2\s(I)'
_cod_data_source_file c6ce00351f2.cif
_cod_data_source_block 1
_cod_depositor_comments 'Adding full bibliography for 7224632--7224633.cif.'
_cod_database_code 7224632
_shelx_space_group_comment
;
The symmetry employed for this shelxl refinement is uniquely defined
by the following loop, which should always be used as a source of
symmetry information in preference to the above space-group names.
They are only intended as comments.
;
_shelx_estimated_absorpt_t_min 0.902
_shelx_estimated_absorpt_t_max 0.977
_shelxl_version_number 2014/6

loop_
_space_group_symop_operation_xyz
'x, y, z'
'-x, -y, -z'

loop_
_atom_site_label
_atom_site_type_symbol
_atom_site_fract_x
_atom_site_fract_y
_atom_site_fract_z
_atom_site_U_iso_or_equiv
_atom_site_adp_type
_atom_site_occupancy
_atom_site_site_symmetry_order
_atom_site_calc_flag
_atom_site_refinement_flags_posn
_atom_site_refinement_flags_adp
_atom_site_refinement_flags_occupancy
_atom_site_disorder_assembly
_atom_site_disorder_group
S1 S 0.54980(13) 0.22984(7) 0.45618(5) 0.0179(3) Uani 1 1 d . U . . .
S2 S 0.61174(12) 0.12668(7) 0.45347(5) 0.0154(3) Uani 1 1 d . U . . .
N1 N 0.5510(4) 0.2409(2) 0.38415(17) 0.0167(9) Uani 1 1 d . U . . .
N2 N 0.6146(4) 0.1237(2) 0.38053(16) 0.0142(9) Uani 1 1 d . U . . .
C1 C 0.5847(4) 0.1845(3) 0.3532(2) 0.0139(10) Uani 1 1 d . U . . .
C10 C 0.5825(4) 0.1904(3) 0.2873(2) 0.0125(10) Uani 1 1 d . U . . .
C11 C 0.5856(5) 0.2598(3) 0.2625(2) 0.0164(10) Uani 1 1 d . U . . .
H11 H 0.5943 0.3034 0.2884 0.020 Uiso 1 1 calc R U . . .
C12 C 0.5761(4) 0.2661(3) 0.2005(2) 0.0157(10) Uani 1 1 d . U . . .
H12 H 0.5775 0.3138 0.1838 0.019 Uiso 1 1 calc R U . . .
C13 C 0.5646(5) 0.2029(3) 0.1628(2) 0.0142(10) Uani 1 1 d . U . . .
C14 C 0.5654(5) 0.1339(3) 0.1870(2) 0.0161(10) Uani 1 1 d . U . . .
H14 H 0.5595 0.0908 0.1609 0.019 Uiso 1 1 calc R U . . .
C15 C 0.5749(5) 0.1273(3) 0.2490(2) 0.0147(10) Uani 1 1 d . U . . .
H15 H 0.5763 0.0798 0.2654 0.018 Uiso 1 1 calc R U . . .
C16 C 0.5469(5) 0.2092(3) 0.0958(2) 0.0205(11) Uani 1 1 d . U . . .
F11 F 0.4070(3) 0.20096(18) 0.07189(12) 0.0370(8) Uani 1 1 d . U . . .
F10 F 0.6143(3) 0.27760(16) 0.07980(12) 0.0334(8) Uani 1 1 d . U . . .
F12 F 0.5988(4) 0.15932(18) 0.06661(13) 0.0493(9) Uani 1 1 d . U . . .
S3 S 0.23141(13) 0.14354(7) 0.43951(5) 0.0194(3) Uani 1 1 d . U . . .
S4 S 0.29583(13) 0.04116(7) 0.44026(5) 0.0177(3) Uani 1 1 d . U . . .
N3 N 0.2132(4) 0.1460(2) 0.36585(17) 0.0184(9) Uani 1 1 d . U . . .
N4 N 0.2902(4) 0.0321(2) 0.36677(16) 0.0158(9) Uani 1 1 d . U . . .
C2 C 0.2450(5) 0.0872(3) 0.3372(2) 0.0164(10) Uani 1 1 d . U . . .
C20 C 0.2253(4) 0.0828(3) 0.2703(2) 0.0133(10) Uani 1 1 d . U . . .
C21 C 0.2040(5) 0.1451(3) 0.2389(2) 0.0144(10) Uani 1 1 d . U . . .
H21 H 0.2095 0.1915 0.2606 0.017 Uiso 1 1 calc R U . . .
C22 C 0.1748(5) 0.1405(3) 0.1760(2) 0.0144(10) Uani 1 1 d . U . . .
H22 H 0.1597 0.1832 0.1546 0.017 Uiso 1 1 calc R U . . .
C24 C 0.1934(5) 0.0105(3) 0.1762(2) 0.0189(11) Uani 1 1 d . U . . .
H24 H 0.1899 -0.0358 0.1545 0.023 Uiso 1 1 calc R U . . .
C23 C 0.1682(5) 0.0726(3) 0.1450(2) 0.0176(10) Uani 1 1 d . U . . .
C25 C 0.2235(5) 0.0162(3) 0.2385(2) 0.0174(11) Uani 1 1 d . U . . .
H25 H 0.2430 -0.0258 0.2598 0.021 Uiso 1 1 calc R U . . .
C26 C 0.1267(5) 0.0628(3) 0.0781(2) 0.0230(11) Uani 1 1 d . U . . .
F20 F 0.2298(3) 0.04212(17) 0.04982(12) 0.0348(8) Uani 1 1 d . U . . .
F21 F 0.1015(3) 0.12494(16) 0.05242(12) 0.0343(8) Uani 1 1 d . U . . .
F22 F 0.0054(3) 0.00884(19) 0.06299(12) 0.0505(10) Uani 1 1 d . U . . .
S5 S -0.15074(13) 1.02643(7) 0.43386(5) 0.0169(3) Uani 1 1 d . U . . .
S6 S -0.16833(13) 1.02951(7) 0.33961(5) 0.0167(3) Uani 1 1 d . U . . .
N5 N -0.0750(4) 0.9538(2) 0.43696(17) 0.0162(9) Uani 1 1 d . U . . .
N6 N -0.0861(4) 0.9612(2) 0.33179(16) 0.0150(9) Uani 1 1 d . U . . .
C3 C -0.0481(5) 0.9297(3) 0.3832(2) 0.0146(10) Uani 1 1 d . U . . .
C30 C 0.0266(5) 0.8675(2) 0.3803(2) 0.0136(10) Uani 1 1 d . U . . .
C34 C 0.1108(5) 0.7628(3) 0.4239(2) 0.0196(11) Uani 1 1 d . U . . .
H34 H 0.1205 0.7314 0.4569 0.023 Uiso 1 1 calc R U . . .
C32 C 0.1475(5) 0.7935(3) 0.3222(2) 0.0202(11) Uani 1 1 d . U . . .
H32 H 0.1831 0.7835 0.2856 0.024 Uiso 1 1 calc R U . . .
C33 C 0.1634(5) 0.7487(3) 0.3709(2) 0.0173(10) Uani 1 1 d D U . . .
C31 C 0.0803(5) 0.8518(3) 0.3273(2) 0.0176(11) Uani 1 1 d . U . . .
H31 H 0.0700 0.8825 0.2939 0.021 Uiso 1 1 calc R U . . .
C35 C 0.0437(5) 0.8228(3) 0.4292(2) 0.0173(11) Uani 1 1 d . U . . .
H35 H 0.0096 0.8333 0.4660 0.021 Uiso 1 1 calc R U . . .
C36 C 0.2331(8) 0.6838(4) 0.3611(3) 0.0240(9) Uani 0.702(7) 1 d D U P A 1
F30 F 0.1398(5) 0.6254(3) 0.3298(3) 0.0447(16) Uani 0.702(7) 1 d D U P A 1
F31 F 0.3436(5) 0.6986(2) 0.3283(2) 0.0391(16) Uani 0.702(7) 1 d D U P A 1
F32 F 0.2835(7) 0.6575(3) 0.4120(2) 0.059(2) Uani 0.702(7) 1 d D U P A 1
C36A C 0.2258(15) 0.6802(8) 0.3700(6) 0.0240(9) Uani 0.298(7) 1 d D U P A 2
F30A F 0.2155(15) 0.6535(7) 0.3130(5) 0.041(4) Uani 0.298(7) 1 d D U P A 2
F31A F 0.3670(10) 0.7012(5) 0.3918(5) 0.034(3) Uani 0.298(7) 1 d D U P A 2
F32A F 0.1675(10) 0.6234(5) 0.4012(5) 0.028(3) Uani 0.298(7) 1 d D U P A 2
S7 S 0.52508(13) 0.92778(7) 0.41690(5) 0.0172(3) Uani 1 1 d . U . . .
S8 S 0.52799(13) 0.92809(7) 0.32368(5) 0.0172(3) Uani 1 1 d . U . . .
N7 N 0.5918(4) 0.8522(2) 0.42556(17) 0.0170(9) Uani 1 1 d . U . . .
N8 N 0.5933(4) 0.8531(2) 0.32018(16) 0.0165(9) Uani 1 1 d . U . . .
C4 C 0.6183(5) 0.8229(3) 0.3735(2) 0.0143(10) Uani 1 1 d . U . . .
C43 C 0.7730(5) 0.6209(3) 0.3697(2) 0.0198(11) Uani 1 1 d D U . . .
C40 C 0.6747(5) 0.7531(2) 0.3740(2) 0.0133(10) Uani 1 1 d . U . . .
C45 C 0.7169(5) 0.7284(3) 0.3210(2) 0.0199(11) Uani 1 1 d . U . . .
H45 H 0.7129 0.7573 0.2862 0.024 Uiso 1 1 calc R U . . .
C42 C 0.7347(5) 0.6460(3) 0.4231(2) 0.0171(11) Uani 1 1 d . U . . .
H42 H 0.7420 0.6178 0.4582 0.021 Uiso 1 1 calc R U . . .
C44 C 0.7649(5) 0.6619(3) 0.3187(2) 0.0216(11) Uani 1 1 d . U . . .
H44 H 0.7921 0.6446 0.2821 0.026 Uiso 1 1 calc R U . . .
C41 C 0.6859(5) 0.7120(3) 0.4255(2) 0.0175(11) Uani 1 1 d . U . . .
H41 H 0.6599 0.7294 0.4623 0.021 Uiso 1 1 calc R U . . .
C46 C 0.8221(10) 0.5480(5) 0.3708(4) 0.0240(9) Uani 0.605(16) 1 d D U P B 1
F40 F 0.8545(11) 0.5295(6) 0.3158(4) 0.032(2) Uani 0.605(16) 1 d D U P B 1
F41 F 0.9412(10) 0.5489(5) 0.4104(3) 0.035(2) Uani 0.605(16) 1 d D U P B 1
F42 F 0.7212(8) 0.4895(3) 0.3839(6) 0.050(3) Uani 0.605(16) 1 d D U P B 1
C46A C 0.8131(14) 0.5464(7) 0.3607(6) 0.0240(9) Uani 0.395(16) 1 d D U P B 2
F40A F 0.9090(15) 0.5465(11) 0.3217(6) 0.034(3) Uani 0.395(16) 1 d D U P B 2
F41A F 0.8715(17) 0.5259(8) 0.4127(5) 0.036(3) Uani 0.395(16) 1 d D U P B 2
F42A F 0.6987(9) 0.4914(5) 0.3396(8) 0.038(3) Uani 0.395(16) 1 d D U P B 2
S9 S 0.71040(13) 0.48244(7) 0.17604(5) 0.0181(3) Uani 1 1 d . U . . .
S10 S 0.67613(13) 0.47350(7) 0.08137(5) 0.0181(3) Uani 1 1 d . U . . .
N9 N 0.6330(4) 0.5533(2) 0.18063(17) 0.0185(9) Uani 1 1 d . U . . .
N10 N 0.5972(4) 0.5441(2) 0.07487(17) 0.0165(9) Uani 1 1 d . U . . .
C5 C 0.5829(5) 0.5759(3) 0.1275(2) 0.0132(10) Uani 1 1 d . U . . .
C51 C 0.4931(5) 0.6735(3) 0.1817(2) 0.0207(11) Uani 1 1 d . U . . .
H51 H 0.5302 0.6558 0.2188 0.025 Uiso 1 1 calc R U . . .
C52 C 0.4240(5) 0.7333(3) 0.1824(2) 0.0229(11) Uani 1 1 d . U . . .
H52 H 0.4139 0.7564 0.2199 0.027 Uiso 1 1 calc R U . . .
C50 C 0.5083(5) 0.6397(3) 0.1274(2) 0.0154(10) Uani 1 1 d . U . . .
C53 C 0.3702(5) 0.7587(3) 0.1285(2) 0.0172(10) Uani 1 1 d . U . . .
C54 C 0.3832(5) 0.7241(3) 0.0735(2) 0.0183(11) Uani 1 1 d . U . . .
H54 H 0.3445 0.7412 0.0363 0.022 Uiso 1 1 calc R U . . .
C55 C 0.4525(5) 0.6649(3) 0.0730(2) 0.0168(11) Uani 1 1 d . U . . .
H55 H 0.4620 0.6414 0.0356 0.020 Uiso 1 1 calc R U . . .
C56 C 0.2989(5) 0.8235(3) 0.1277(2) 0.0234(11) Uani 1 1 d . U . . .
F51 F 0.3721(3) 0.88286(16) 0.10300(16) 0.0449(9) Uani 1 1 d . U . . .
F50 F 0.2782(4) 0.8461(2) 0.18194(14) 0.0629(11) Uani 1 1 d . U . . .
F52 F 0.1671(3) 0.80777(17) 0.09399(15) 0.0438(9) Uani 1 1 d . U . . .
S11 S 1.01946(13) 0.58081(7) 0.17767(5) 0.0182(3) Uani 1 1 d . U . . .
S12 S 0.98793(13) 0.57403(7) 0.08356(5) 0.0164(3) Uani 1 1 d . U . . .
N11 N 0.9582(4) 0.6572(2) 0.18325(17) 0.0180(9) Uani 1 1 d . U . . .
N12 N 0.9211(4) 0.6494(2) 0.07698(16) 0.0154(9) Uani 1 1 d . U . . .
C6 C 0.9147(5) 0.6836(3) 0.1302(2) 0.0141(10) Uani 1 1 d . U . . .
C63 C 0.7705(5) 0.8893(3) 0.1409(2) 0.0154(10) Uani 1 1 d . U . . .
C60 C 0.8625(4) 0.7545(2) 0.1326(2) 0.0119(10) Uani 1 1 d . U . . .
C61 C 0.8695(5) 0.7912(3) 0.1887(2) 0.0234(12) Uani 1 1 d . U . . .
H61 H 0.9058 0.7703 0.2245 0.028 Uiso 1 1 calc R U . . .
C62 C 0.8241(5) 0.8579(3) 0.1928(2) 0.0222(11) Uani 1 1 d . U . . .
H62 H 0.8294 0.8827 0.2314 0.027 Uiso 1 1 calc R U . . .
C64 C 0.7662(5) 0.8528(3) 0.0850(2) 0.0210(11) Uani 1 1 d . U . . .
H64 H 0.7324 0.8744 0.0492 0.025 Uiso 1 1 calc R U . . .
C66 C 0.7254(5) 0.9617(3) 0.1482(2) 0.0196(11) Uani 1 1 d . U . . .
C65 C 0.8104(5) 0.7857(3) 0.0806(2) 0.0168(11) Uani 1 1 d . U . . .
H65 H 0.8051 0.7610 0.0420 0.020 Uiso 1 1 calc R U . . .
F60 F 0.6275(3) 0.95710(16) 0.18683(13) 0.0304(7) Uani 1 1 d . U . . .
F61 F 0.6665(3) 0.98435(16) 0.09652(12) 0.0323(7) Uani 1 1 d . U . . .
F62 F 0.8373(3) 1.01779(15) 0.17185(14) 0.0388(8) Uani 1 1 d . U . . .
S13 S 0.76793(13) 0.53523(7) 0.94625(5) 0.0181(3) Uani 1 1 d . U . . .
S14 S 0.70634(13) 0.63803(7) 0.94480(5) 0.0191(3) Uani 1 1 d . U . . .
N13 N 0.7534(4) 0.5226(2) 0.87284(16) 0.0169(9) Uani 1 1 d . U . . .
N14 N 0.6797(4) 0.6382(2) 0.87137(16) 0.0176(9) Uani 1 1 d . U . . .
C7 C 0.7081(4) 0.5783(3) 0.8431(2) 0.0128(10) Uani 1 1 d . U . . .
C70 C 0.6842(4) 0.5715(3) 0.7762(2) 0.0133(10) Uani 1 1 d . U . . .
C73 C 0.6366(5) 0.5592(3) 0.6506(2) 0.0163(10) Uani 1 1 d . U . . .
C71 C 0.6700(5) 0.5019(3) 0.7454(2) 0.0158(10) Uani 1 1 d . U . . .
H71 H 0.6775 0.4587 0.7674 0.019 Uiso 1 1 calc R U . . .
C74 C 0.6520(5) 0.6288(3) 0.6808(2) 0.0166(10) Uani 1 1 d . U . . .
H74 H 0.6466 0.6722 0.6585 0.020 Uiso 1 1 calc R U . . .
C72 C 0.6449(5) 0.4962(3) 0.6832(2) 0.0168(10) Uani 1 1 d . U . . .
H72 H 0.6332 0.4486 0.6622 0.020 Uiso 1 1 calc R U . . .
C75 C 0.6749(4) 0.6345(3) 0.7427(2) 0.0159(10) Uani 1 1 d . U . . .
H75 H 0.6847 0.6821 0.7633 0.019 Uiso 1 1 calc R U . . .
C76 C 0.6128(5) 0.5494(3) 0.5827(2) 0.0243(11) Uani 1 1 d . U . . .
F70 F 0.5719(3) 0.60877(17) 0.55688(12) 0.0350(8) Uani 1 1 d . U . . .
F71 F 0.7341(3) 0.54370(16) 0.56034(12) 0.0319(7) Uani 1 1 d . U . . .
F72 F 0.5139(3) 0.48742(18) 0.56289(12) 0.0477(10) Uani 1 1 d . U . . .
S15 S 0.08500(12) 0.61910(7) 0.95126(5) 0.0153(3) Uani 1 1 d . U . . .
S16 S 0.02401(13) 0.72227(7) 0.95462(5) 0.0180(3) Uani 1 1 d . U . . .
N15 N 0.0845(4) 0.6155(2) 0.87756(16) 0.0152(9) Uani 1 1 d . U . . .
N16 N 0.0212(4) 0.7327(2) 0.88254(16) 0.0165(9) Uani 1 1 d . U . . .
C8 C 0.0521(5) 0.6759(3) 0.8511(2) 0.0151(10) Uani 1 1 d . U . . .
C80 C 0.0489(4) 0.6820(3) 0.7847(2) 0.0133(10) Uani 1 1 d . U . . .
C83 C 0.0310(4) 0.6951(3) 0.6610(2) 0.0147(10) Uani 1 1 d . U . . .
C81 C 0.0342(4) 0.6185(3) 0.7462(2) 0.0145(10) Uani 1 1 d . U . . .
H81 H 0.0301 0.5705 0.7625 0.017 Uiso 1 1 calc R U . . .
C84 C 0.0468(5) 0.7583(3) 0.6988(2) 0.0172(10) Uani 1 1 d . U . . .
H84 H 0.0507 0.8062 0.6821 0.021 Uiso 1 1 calc R U . . .
C85 C 0.0569(5) 0.7525(3) 0.7605(2) 0.0145(10) Uani 1 1 d . U . . .
H85 H 0.0693 0.7964 0.7866 0.017 Uiso 1 1 calc R U . . .
C86 C 0.0127(5) 0.7027(3) 0.5935(2) 0.0204(11) Uani 1 1 d . U . . .
C82 C 0.0254(4) 0.6249(3) 0.6844(2) 0.0151(10) Uani 1 1 d . U . . .
H82 H 0.0157 0.5815 0.6581 0.018 Uiso 1 1 calc R U . . .
F80 F -0.1256(3) 0.70208(15) 0.57079(11) 0.0269(7) Uani 1 1 d . U . . .
F82 F 0.0505(3) 0.64853(18) 0.56272(12) 0.0397(8) Uani 1 1 d . U . . .
F81 F 0.0900(3) 0.76890(16) 0.57777(12) 0.0317(8) Uani 1 1 d . U . . .

loop_
_atom_site_aniso_label
_atom_site_aniso_U_11
_atom_site_aniso_U_22
_atom_site_aniso_U_33
_atom_site_aniso_U_23
_atom_site_aniso_U_13
_atom_site_aniso_U_12
S1 0.0244(7) 0.0182(7) 0.0131(7) -0.0014(5) 0.0018(5) 0.0096(6)
S2 0.0171(6) 0.0154(7) 0.0146(6) 0.0008(5) 0.0022(5) 0.0060(5)
N1 0.022(2) 0.014(2) 0.016(2) 0.0003(16) 0.0044(17) 0.0051(17)
N2 0.017(2) 0.014(2) 0.013(2) 0.0017(16) 0.0038(16) 0.0051(17)
C1 0.008(2) 0.014(2) 0.018(2) 0.0016(18) 0.0011(18) 0.0006(19)
C10 0.012(2) 0.014(2) 0.012(2) 0.0001(17) 0.0032(18) 0.0045(19)
C11 0.016(3) 0.016(2) 0.018(2) 0.0008(19) 0.0023(19) 0.004(2)
C12 0.013(2) 0.015(2) 0.020(2) 0.0042(19) 0.0051(19) 0.004(2)
C13 0.013(2) 0.017(2) 0.015(2) 0.0040(17) 0.0030(18) 0.0053(19)
C14 0.018(3) 0.014(2) 0.017(2) -0.0004(18) 0.0045(19) 0.005(2)
C15 0.017(3) 0.012(2) 0.017(2) 0.0031(18) 0.0053(19) 0.003(2)
C16 0.024(3) 0.019(3) 0.020(2) 0.0030(19) 0.003(2) 0.005(2)
F11 0.0244(16) 0.057(2) 0.0221(17) 0.0093(15) -0.0058(13) -0.0031(15)
F10 0.0390(18) 0.0328(18) 0.0221(17) 0.0102(14) 0.0033(14) -0.0057(15)
F12 0.099(3) 0.051(2) 0.0162(17) 0.0084(15) 0.0188(17) 0.048(2)
S3 0.0206(7) 0.0267(8) 0.0141(7) 0.0004(5) 0.0034(5) 0.0119(6)
S4 0.0204(7) 0.0200(7) 0.0134(7) 0.0041(5) 0.0018(5) 0.0058(6)
N3 0.018(2) 0.024(2) 0.016(2) 0.0045(17) 0.0035(17) 0.0102(18)
N4 0.019(2) 0.013(2) 0.013(2) 0.0021(16) -0.0013(16) -0.0001(17)
C2 0.014(2) 0.019(2) 0.016(2) 0.0031(18) 0.0001(18) 0.005(2)
C20 0.010(2) 0.016(2) 0.014(2) -0.0008(17) 0.0002(18) 0.0040(19)
C21 0.015(2) 0.011(2) 0.017(2) -0.0018(18) 0.0002(19) 0.0048(19)
C22 0.016(2) 0.014(2) 0.013(2) 0.0042(18) 0.0011(19) 0.004(2)
C24 0.027(3) 0.013(2) 0.017(2) -0.0020(19) 0.004(2) 0.004(2)
C23 0.015(2) 0.020(2) 0.017(2) 0.0005(18) 0.0016(18) 0.002(2)
C25 0.015(3) 0.014(2) 0.024(2) 0.0012(19) 0.001(2) 0.005(2)
C26 0.028(3) 0.025(3) 0.014(2) -0.001(2) -0.001(2) 0.005(2)
F20 0.056(2) 0.042(2) 0.0151(16) 0.0018(14) 0.0111(14) 0.0261(16)
F21 0.055(2) 0.0380(19) 0.0159(16) 0.0047(14) -0.0014(14) 0.0269(16)
F22 0.051(2) 0.063(2) 0.0166(17) -0.0031(16) -0.0050(15) -0.0265(18)
S5 0.0214(7) 0.0157(7) 0.0140(7) -0.0026(5) -0.0006(5) 0.0074(5)
S6 0.0221(7) 0.0120(6) 0.0174(7) 0.0021(5) 0.0031(5) 0.0066(5)
N5 0.019(2) 0.014(2) 0.017(2) 0.0002(16) -0.0001(16) 0.0081(17)
N6 0.019(2) 0.013(2) 0.014(2) 0.0020(16) 0.0036(16) 0.0051(17)
C3 0.014(2) 0.012(2) 0.016(2) -0.0031(18) -0.0021(18) 0.0017(19)
C30 0.011(2) 0.012(2) 0.016(2) -0.0035(18) 0.0004(18) 0.0019(19)
C34 0.019(3) 0.019(3) 0.018(3) 0.000(2) -0.004(2) 0.004(2)
C32 0.023(3) 0.019(3) 0.022(3) -0.002(2) 0.008(2) 0.009(2)
C33 0.013(2) 0.014(2) 0.025(3) -0.0021(18) -0.0013(19) 0.0039(18)
C31 0.024(3) 0.013(2) 0.018(2) 0.0007(19) 0.007(2) 0.008(2)
C35 0.017(3) 0.016(2) 0.017(2) -0.0013(19) -0.0012(19) 0.001(2)
C36 0.0241(18) 0.0181(17) 0.031(2) 0.0004(15) 0.0032(16) 0.0079(14)
F30 0.034(3) 0.023(3) 0.076(4) -0.012(3) 0.003(3) 0.010(2)
F31 0.028(3) 0.030(3) 0.067(4) 0.004(2) 0.021(2) 0.016(2)
F32 0.104(6) 0.064(4) 0.032(3) 0.009(3) 0.004(3) 0.072(4)
C36A 0.0241(18) 0.0181(17) 0.031(2) 0.0004(15) 0.0032(16) 0.0079(14)
F30A 0.070(10) 0.032(7) 0.034(5) 0.002(4) 0.002(4) 0.039(6)
F31A 0.016(4) 0.015(5) 0.072(8) -0.005(5) 0.004(4) 0.009(3)
F32A 0.012(5) 0.018(5) 0.059(6) 0.013(4) 0.009(5) 0.011(4)
S7 0.0239(7) 0.0155(7) 0.0147(7) 0.0020(5) 0.0049(5) 0.0088(5)
S8 0.0247(7) 0.0157(7) 0.0123(6) 0.0021(5) 0.0002(5) 0.0083(6)
N7 0.024(2) 0.012(2) 0.015(2) 0.0002(16) 0.0023(17) 0.0042(17)
N8 0.025(2) 0.011(2) 0.013(2) 0.0015(16) 0.0015(17) 0.0053(17)
C4 0.015(2) 0.011(2) 0.014(2) -0.0022(17) 0.0008(18) -0.0026(19)
C43 0.018(3) 0.017(2) 0.024(2) -0.0001(18) 0.003(2) 0.0049(19)
C40 0.016(2) 0.009(2) 0.013(2) -0.0017(17) 0.0021(18) 0.0000(19)
C45 0.027(3) 0.017(2) 0.016(2) 0.0004(19) 0.004(2) 0.006(2)
C42 0.019(3) 0.018(2) 0.014(2) 0.0038(19) 0.0025(19) 0.003(2)
C44 0.031(3) 0.018(2) 0.016(2) -0.0044(19) 0.004(2) 0.005(2)
C41 0.020(3) 0.017(2) 0.015(2) -0.0007(19) 0.004(2) 0.003(2)
C46 0.0241(18) 0.0181(17) 0.031(2) 0.0004(15) 0.0032(16) 0.0079(14)
F40 0.046(6) 0.029(5) 0.030(3) -0.006(3) 0.000(3) 0.029(4)
F41 0.039(4) 0.034(4) 0.037(3) 0.002(3) 0.001(3) 0.025(3)
F42 0.044(4) 0.019(3) 0.100(8) 0.014(3) 0.038(4) 0.016(3)
C46A 0.0241(18) 0.0181(17) 0.031(2) 0.0004(15) 0.0032(16) 0.0079(14)
F40A 0.025(6) 0.043(8) 0.040(5) 0.002(5) 0.008(5) 0.017(5)
F41A 0.045(7) 0.039(7) 0.032(4) 0.009(4) 0.005(4) 0.026(6)
F42A 0.026(4) 0.018(4) 0.067(8) -0.003(4) -0.001(4) 0.003(3)
S9 0.0231(7) 0.0155(7) 0.0190(7) 0.0038(5) 0.0069(5) 0.0085(5)
S10 0.0223(7) 0.0144(7) 0.0191(7) -0.0016(5) 0.0030(5) 0.0075(5)
N9 0.019(2) 0.019(2) 0.019(2) 0.0049(17) 0.0054(17) 0.0049(18)
N10 0.017(2) 0.014(2) 0.017(2) -0.0021(16) 0.0002(16) 0.0030(17)
C5 0.012(2) 0.012(2) 0.014(2) -0.0043(18) 0.0034(18) -0.0010(18)
C51 0.026(3) 0.019(3) 0.017(2) 0.000(2) -0.002(2) 0.009(2)
C52 0.028(3) 0.021(3) 0.019(3) -0.006(2) 0.000(2) 0.008(2)
C50 0.014(2) 0.012(2) 0.018(2) -0.0005(18) 0.0028(19) -0.0014(19)
C53 0.016(2) 0.011(2) 0.025(3) -0.0001(19) 0.0071(19) 0.0013(19)
C54 0.017(3) 0.018(3) 0.021(3) 0.003(2) 0.000(2) 0.005(2)
C55 0.018(3) 0.018(3) 0.015(2) -0.0009(19) 0.0047(19) 0.005(2)
C56 0.026(3) 0.021(3) 0.027(3) 0.002(2) 0.004(2) 0.012(2)
F51 0.0333(18) 0.0182(17) 0.088(3) 0.0141(17) 0.0151(17) 0.0098(14)
F50 0.123(3) 0.062(3) 0.031(2) 0.0056(17) 0.017(2) 0.075(2)
F52 0.0246(17) 0.035(2) 0.071(2) -0.0066(17) -0.0060(16) 0.0150(15)
S11 0.0261(7) 0.0168(7) 0.0131(7) 0.0006(5) -0.0005(5) 0.0094(6)
S12 0.0236(7) 0.0145(7) 0.0137(7) 0.0014(5) 0.0051(5) 0.0084(5)
N11 0.024(2) 0.018(2) 0.014(2) 0.0007(16) 0.0045(17) 0.0079(18)
N12 0.018(2) 0.017(2) 0.013(2) 0.0027(16) 0.0026(16) 0.0086(17)
C6 0.011(2) 0.017(2) 0.015(2) -0.0007(18) 0.0054(18) 0.0022(19)
C63 0.012(2) 0.012(2) 0.022(2) 0.0006(18) 0.0035(19) 0.0006(18)
C60 0.010(2) 0.012(2) 0.014(2) 0.0011(17) 0.0060(18) 0.0006(18)
C61 0.039(3) 0.021(3) 0.014(2) 0.004(2) 0.003(2) 0.014(2)
C62 0.034(3) 0.018(3) 0.017(3) -0.002(2) 0.004(2) 0.010(2)
C64 0.027(3) 0.020(3) 0.017(3) 0.004(2) 0.000(2) 0.008(2)
C66 0.023(3) 0.016(2) 0.021(3) 0.0012(19) 0.004(2) 0.007(2)
C65 0.022(3) 0.015(2) 0.012(2) -0.0024(19) 0.000(2) 0.004(2)
F60 0.0375(18) 0.0295(18) 0.0338(18) 0.0044(14) 0.0159(14) 0.0213(15)
F61 0.0493(19) 0.0275(18) 0.0262(17) 0.0057(13) 0.0014(14) 0.0234(15)
F62 0.0318(17) 0.0138(16) 0.068(2) -0.0114(15) 0.0014(16) 0.0052(14)
S13 0.0212(7) 0.0215(7) 0.0120(6) 0.0029(5) 0.0013(5) 0.0056(6)
S14 0.0209(7) 0.0275(8) 0.0110(6) -0.0020(5) 0.0005(5) 0.0115(6)
N13 0.021(2) 0.019(2) 0.011(2) 0.0001(16) 0.0007(16) 0.0080(18)
N14 0.023(2) 0.021(2) 0.011(2) 0.0014(16) 0.0005(16) 0.0098(18)
C7 0.008(2) 0.017(2) 0.013(2) -0.0026(17) -0.0006(17) 0.0017(19)
C70 0.008(2) 0.017(2) 0.014(2) 0.0016(17) 0.0005(17) 0.0016(19)
C73 0.009(2) 0.025(3) 0.013(2) 0.0016(18) 0.0003(18) 0.001(2)
C71 0.021(3) 0.014(2) 0.013(2) 0.0002(18) -0.0005(19) 0.006(2)
C74 0.013(2) 0.022(3) 0.016(2) 0.0067(19) 0.0025(19) 0.006(2)
C72 0.021(3) 0.015(2) 0.015(2) -0.0003(18) 0.0021(19) 0.006(2)
C75 0.012(2) 0.017(2) 0.018(2) -0.0016(19) 0.0010(19) 0.004(2)
C76 0.025(3) 0.028(3) 0.017(2) 0.005(2) 0.003(2) -0.002(2)
F70 0.049(2) 0.0440(19) 0.0159(16) 0.0037(14) -0.0003(14) 0.0220(16)
F71 0.0451(19) 0.0334(18) 0.0229(17) 0.0027(14) 0.0175(14) 0.0135(15)
F72 0.060(2) 0.047(2) 0.0144(17) 0.0003(14) -0.0059(15) -0.0277(17)
S15 0.0197(7) 0.0165(7) 0.0118(6) 0.0021(5) 0.0015(5) 0.0088(5)
S16 0.0262(7) 0.0153(7) 0.0137(7) -0.0002(5) 0.0016(5) 0.0084(6)
N15 0.014(2) 0.018(2) 0.015(2) 0.0026(16) -0.0001(16) 0.0057(17)
N16 0.022(2) 0.015(2) 0.013(2) 0.0021(16) 0.0001(16) 0.0049(17)
C8 0.011(2) 0.016(2) 0.019(2) 0.0008(18) 0.0036(18) 0.0026(19)
C80 0.009(2) 0.017(2) 0.015(2) 0.0021(17) 0.0011(18) 0.0059(19)
C83 0.008(2) 0.021(2) 0.016(2) 0.0038(18) 0.0017(18) 0.0043(19)
C81 0.013(2) 0.017(2) 0.014(2) 0.0044(18) 0.0020(18) 0.004(2)
C84 0.014(2) 0.015(2) 0.023(2) 0.0066(19) 0.0061(19) 0.001(2)
C85 0.016(2) 0.013(2) 0.015(2) -0.0012(18) 0.0029(19) 0.005(2)
C86 0.019(2) 0.021(3) 0.022(3) 0.005(2) 0.0035(19) 0.006(2)
C82 0.012(2) 0.017(2) 0.016(2) -0.0016(18) -0.0003(19) 0.005(2)
F80 0.0257(16) 0.0317(18) 0.0202(16) 0.0069(13) -0.0044(12) 0.0032(13)
F82 0.068(2) 0.045(2) 0.0203(17) 0.0074(15) 0.0156(15) 0.0356(18)
F81 0.0346(17) 0.0353(18) 0.0190(16) 0.0120(14) 0.0052(13) -0.0076(14)

loop_
_atom_type_symbol
_atom_type_description
_atom_type_scat_dispersion_real
_atom_type_scat_dispersion_imag
_atom_type_scat_source
C C 0.0033 0.0016 'International Tables Vol C Tables 4.2.6.8 and 6.1.1.4'
H H 0.0000 0.0000 'International Tables Vol C Tables 4.2.6.8 and 6.1.1.4'
N N 0.0061 0.0033 'International Tables Vol C Tables 4.2.6.8 and 6.1.1.4'
F F 0.0171 0.0103 'International Tables Vol C Tables 4.2.6.8 and 6.1.1.4'
S S 0.1246 0.1234 'International Tables Vol C Tables 4.2.6.8 and 6.1.1.4'

loop_
_geom_angle_atom_site_label_1
_geom_angle_atom_site_label_2
_geom_angle_atom_site_label_3
_geom_angle
N1 S1 S2 94.35(15)
N2 S2 S1 94.57(14)
C1 N1 S1 114.9(3)
C1 N2 S2 114.4(3)
N1 C1 N2 121.7(4)
N1 C1 C10 117.2(4)
N2 C1 C10 121.1(4)
C11 C10 C15 119.2(4)
C11 C10 C1 119.5(4)
C15 C10 C1 121.3(4)
C12 C11 C10 120.6(4)
C12 C11 H11 119.7
C10 C11 H11 119.7
C13 C12 C11 119.7(4)
C13 C12 H12 120.1
C11 C12 H12 120.1
C14 C13 C12 120.2(4)
C14 C13 C16 120.2(4)
C12 C13 C16 119.5(4)
C13 C14 C15 120.3(4)
C13 C14 H14 119.8
C15 C14 H14 119.8
C14 C15 C10 119.9(4)
C14 C15 H15 120.1
C10 C15 H15 120.1
F12 C16 F11 106.9(4)
F12 C16 F10 106.3(4)
F11 C16 F10 104.7(4)
F12 C16 C13 113.5(4)
F11 C16 C13 112.4(4)
F10 C16 C13 112.4(4)
N3 S3 S4 94.18(15)
N4 S4 S3 94.89(15)
C2 N3 S3 114.5(3)
C2 N4 S4 113.8(3)
N4 C2 N3 122.6(4)
N4 C2 C20 119.1(4)
N3 C2 C20 118.3(4)
C25 C20 C21 119.6(4)
C25 C20 C2 120.4(4)
C21 C20 C2 120.0(4)
C20 C21 C22 120.9(4)
C20 C21 H21 119.6
C22 C21 H21 119.6
C23 C22 C21 118.8(4)
C23 C22 H22 120.6
C21 C22 H22 120.6
C25 C24 C23 119.9(4)
C25 C24 H24 120.1
C23 C24 H24 120.1
C22 C23 C24 120.6(4)
C22 C23 C26 121.1(4)
C24 C23 C26 118.2(4)
C24 C25 C20 120.3(4)
C24 C25 H25 119.9
C20 C25 H25 119.9
F21 C26 F22 106.5(4)
F21 C26 F20 106.1(4)
F22 C26 F20 106.2(4)
F21 C26 C23 113.8(4)
F22 C26 C23 111.3(4)
F20 C26 C23 112.4(4)
N5 S5 S6 94.68(15)
N6 S6 S5 94.13(14)
C3 N5 S5 113.9(3)
C3 N6 S6 115.1(3)
N5 C3 N6 122.0(4)
N5 C3 C30 119.3(4)
N6 C3 C30 118.7(4)
C35 C30 C31 118.9(4)
C35 C30 C3 121.5(4)
C31 C30 C3 119.6(4)
C33 C34 C35 120.1(5)
C33 C34 H34 120.0
C35 C34 H34 120.0
C31 C32 C33 119.5(5)
C31 C32 H32 120.2
C33 C32 H32 120.2
C34 C33 C32 120.3(4)
C34 C33 C36A 114.7(7)
C32 C33 C36A 124.9(7)
C34 C33 C36 123.2(5)
C32 C33 C36 116.4(5)
C32 C31 C30 121.4(4)
C32 C31 H31 119.3
C30 C31 H31 119.3
C30 C35 C34 119.8(5)
C30 C35 H35 120.1
C34 C35 H35 120.1
F32 C36 F30 106.3(6)
F32 C36 F31 106.5(6)
F30 C36 F31 103.3(6)
F32 C36 C33 113.2(6)
F30 C36 C33 112.0(6)
F31 C36 C33 114.8(6)
F32A C36A F30A 107.1(11)
F32A C36A F31A 107.4(11)
F30A C36A F31A 107.7(11)
F32A C36A C33 117.0(11)
F30A C36A C33 109.4(11)
F31A C36A C33 107.8(10)
N7 S7 S8 94.95(15)
N8 S8 S7 94.51(14)
C4 N7 S7 113.2(3)
C4 N8 S8 114.5(3)
N7 C4 N8 122.8(4)
N7 C4 C40 119.3(4)
N8 C4 C40 117.9(4)
C44 C43 C42 120.5(4)
C44 C43 C46 122.9(6)
C42 C43 C46 116.5(5)
C44 C43 C46A 115.2(6)
C42 C43 C46A 124.0(7)
C45 C40 C41 119.6(4)
C45 C40 C4 118.3(4)
C41 C40 C4 122.1(4)
C44 C45 C40 120.3(4)
C44 C45 H45 119.9
C40 C45 H45 119.9
C41 C42 C43 120.0(4)
C41 C42 H42 120.0
C43 C42 H42 120.0
C43 C44 C45 119.6(5)
C43 C44 H44 120.2
C45 C44 H44 120.2
C42 C41 C40 119.9(4)
C42 C41 H41 120.0
C40 C41 H41 120.0
F42 C46 F41 105.7(7)
F42 C46 F40 105.7(8)
F41 C46 F40 106.1(8)
F42 C46 C43 113.6(7)
F41 C46 C43 114.5(7)
F40 C46 C43 110.7(8)
F41A C46A F42A 107.3(10)
F41A C46A F40A 106.8(11)
F42A C46A F40A 105.3(10)
F41A C46A C43 110.2(10)
F42A C46A C43 112.6(10)
F40A C46A C43 114.2(13)
N9 S9 S10 94.02(15)
N10 S10 S9 94.60(15)
C5 N9 S9 114.5(3)
C5 N10 S10 114.0(3)
N10 C5 N9 122.8(4)
N10 C5 C50 119.0(4)
N9 C5 C50 118.2(4)
C50 C51 C52 120.5(5)
C50 C51 H51 119.8
C52 C51 H51 119.8
C53 C52 C51 119.6(5)
C53 C52 H52 120.2
C51 C52 H52 120.2
C51 C50 C55 119.9(4)
C51 C50 C5 119.7(4)
C55 C50 C5 120.4(4)
C52 C53 C54 120.2(4)
C52 C53 C56 120.9(5)
C54 C53 C56 118.8(4)
C55 C54 C53 119.9(4)
C55 C54 H54 120.1
C53 C54 H54 120.1
C54 C55 C50 119.9(5)
C54 C55 H55 120.0
C50 C55 H55 120.0
F50 C56 F51 107.5(4)
F50 C56 F52 105.9(4)
F51 C56 F52 103.9(4)
F50 C56 C53 113.4(4)
F51 C56 C53 113.0(4)
F52 C56 C53 112.5(4)
N11 S11 S12 94.27(15)
N12 S12 S11 95.15(14)
C6 N11 S11 114.7(3)
C6 N12 S12 113.6(3)
N12 C6 N11 122.2(4)
N12 C6 C60 120.8(4)
N11 C6 C60 116.9(4)
C64 C63 C62 118.6(4)
C64 C63 C66 123.2(4)
C62 C63 C66 118.1(4)
C65 C60 C61 119.5(4)
C65 C60 C6 122.0(4)
C61 C60 C6 118.6(4)
C62 C61 C60 120.3(4)
C62 C61 H61 119.9
C60 C61 H61 119.9
C61 C62 C63 120.7(5)
C61 C62 H62 119.7
C63 C62 H62 119.7
C65 C64 C63 121.1(5)
C65 C64 H64 119.5
C63 C64 H64 119.5
F61 C66 F60 107.0(4)
F61 C66 F62 107.3(4)
F60 C66 F62 105.1(4)
F61 C66 C63 113.5(4)
F60 C66 C63 111.4(4)
F62 C66 C63 112.0(4)
C64 C65 C60 119.9(4)
C64 C65 H65 120.0
C60 C65 H65 120.0
N13 S13 S14 95.20(15)
N14 S14 S13 94.61(15)
C7 N13 S13 113.1(3)
C7 N14 S14 114.0(3)
N14 C7 N13 123.0(4)
N14 C7 C70 118.8(4)
N13 C7 C70 118.2(4)
C71 C70 C75 119.0(4)
C71 C70 C7 120.4(4)
C75 C70 C7 120.7(4)
C72 C73 C74 120.1(4)
C72 C73 C76 117.9(4)
C74 C73 C76 122.0(4)
C72 C71 C70 119.7(4)
C72 C71 H71 120.1
C70 C71 H71 120.1
C75 C74 C73 119.4(4)
C75 C74 H74 120.3
C73 C74 H74 120.3
C71 C72 C73 120.6(4)
C71 C72 H72 119.7
C73 C72 H72 119.7
C74 C75 C70 121.2(4)
C74 C75 H75 119.4
C70 C75 H75 119.4
F72 C76 F71 106.2(4)
F72 C76 F70 108.6(4)
F71 C76 F70 105.6(4)
F72 C76 C73 112.1(4)
F71 C76 C73 112.1(4)
F70 C76 C73 111.9(4)
N15 S15 S16 94.81(14)
N16 S16 S15 94.24(15)
C8 N15 S15 113.5(3)
C8 N16 S16 115.1(3)
N15 C8 N16 122.3(4)
N15 C8 C80 120.4(4)
N16 C8 C80 117.3(4)
C81 C80 C85 119.6(4)
C81 C80 C8 121.1(4)
C85 C80 C8 119.2(4)
C84 C83 C82 120.7(4)
C84 C83 C86 118.9(4)
C82 C83 C86 120.4(4)
C82 C81 C80 120.3(4)
C82 C81 H81 119.9
C80 C81 H81 119.9
C83 C84 C85 120.2(4)
C83 C84 H84 119.9
C85 C84 H84 119.9
C84 C85 C80 119.7(4)
C84 C85 H85 120.2
C80 C85 H85 120.2
F82 C86 F80 106.5(4)
F82 C86 F81 107.2(4)
F80 C86 F81 104.3(4)
F82 C86 C83 113.6(4)
F80 C86 C83 112.2(4)
F81 C86 C83 112.4(4)
C81 C82 C83 119.5(4)
C81 C82 H82 120.3
C83 C82 H82 120.3

loop_
_geom_bond_atom_site_label_1
_geom_bond_atom_site_label_2
_geom_bond_distance
S1 N1 1.623(4)
S1 S2 2.0880(17)
S2 N2 1.628(4)
N1 C1 1.338(5)
N2 C1 1.343(5)
C1 C10 1.474(6)
C10 C11 1.387(6)
C10 C15 1.396(6)
C11 C12 1.384(6)
C11 H11 0.9500
C12 C13 1.381(6)
C12 H12 0.9500
C13 C14 1.380(6)
C13 C16 1.491(6)
C14 C15 1.382(6)
C14 H14 0.9500
C15 H15 0.9500
C16 F12 1.317(5)
C16 F11 1.340(5)
C16 F10 1.348(5)
S3 N3 1.631(4)
S3 S4 2.0841(18)
S4 N4 1.634(4)
N3 C2 1.339(6)
N4 C2 1.332(5)
C2 C20 1.477(6)
C20 C25 1.382(6)
C20 C21 1.387(6)
C21 C22 1.390(6)
C21 H21 0.9500
C22 C23 1.383(6)
C22 H22 0.9500
C24 C25 1.378(6)
C24 C23 1.392(6)
C24 H24 0.9500
C23 C26 1.488(6)
C25 H25 0.9500
C26 F21 1.335(5)
C26 F22 1.336(5)
C26 F20 1.342(5)
S5 N5 1.637(4)
S5 S6 2.0881(17)
S6 N6 1.623(4)
N5 C3 1.337(5)
N6 C3 1.339(5)
C3 C30 1.467(6)
C30 C35 1.390(6)
C30 C31 1.391(6)
C34 C33 1.377(6)
C34 C35 1.390(6)
C34 H34 0.9500
C32 C31 1.363(6)
C32 C33 1.387(6)
C32 H32 0.9500
C33 C36A 1.494(16)
C33 C36 1.498(9)
C31 H31 0.9500
C35 H35 0.9500
C36 F32 1.318(8)
C36 F30 1.337(8)
C36 F31 1.337(8)
C36A F32A 1.319(13)
C36A F30A 1.331(14)
C36A F31A 1.332(14)
S7 N7 1.641(4)
S7 S8 2.0803(17)
S8 N8 1.622(4)
N7 C4 1.338(5)
N8 C4 1.338(5)
C4 C40 1.484(6)
C43 C44 1.380(6)
C43 C42 1.382(6)
C43 C46 1.499(10)
C43 C46A 1.502(14)
C40 C45 1.387(6)
C40 C41 1.391(6)
C45 C44 1.386(6)
C45 H45 0.9500
C42 C41 1.382(6)
C42 H42 0.9500
C44 H44 0.9500
C41 H41 0.9500
C46 F42 1.332(10)
C46 F41 1.339(9)
C46 F40 1.351(10)
C46A F41A 1.317(13)
C46A F42A 1.329(13)
C46A F40A 1.336(13)
S9 N9 1.626(4)
S9 S10 2.0884(18)
S10 N10 1.625(4)
N9 C5 1.329(5)
N10 C5 1.328(5)
C5 C50 1.486(6)
C51 C50 1.380(6)
C51 C52 1.389(6)
C51 H51 0.9500
C52 C53 1.377(6)
C52 H52 0.9500
C50 C55 1.391(6)
C53 C54 1.395(6)
C53 C56 1.482(6)
C54 C55 1.380(6)
C54 H54 0.9500
C55 H55 0.9500
C56 F50 1.318(5)
C56 F51 1.323(5)
C56 F52 1.342(5)
S11 N11 1.628(4)
S11 S12 2.0758(17)
S12 N12 1.636(4)
N11 C6 1.339(5)
N12 C6 1.338(5)
C6 C60 1.482(6)
C63 C64 1.386(6)
C63 C62 1.389(6)
C63 C66 1.484(6)
C60 C65 1.387(6)
C60 C61 1.387(6)
C61 C62 1.379(6)
C61 H61 0.9500
C62 H62 0.9500
C64 C65 1.379(6)
C64 H64 0.9500
C66 F61 1.331(5)
C66 F60 1.336(5)
C66 F62 1.340(5)
C65 H65 0.9500
S13 N13 1.629(4)
S13 S14 2.0785(18)
S14 N14 1.623(4)
N13 C7 1.344(5)
N14 C7 1.337(5)
C7 C70 1.477(6)
C70 C71 1.394(6)
C70 C75 1.397(6)
C73 C72 1.384(6)
C73 C74 1.387(6)
C73 C76 1.501(6)
C71 C72 1.374(6)
C71 H71 0.9500
C74 C75 1.366(6)
C74 H74 0.9500
C72 H72 0.9500
C75 H75 0.9500
C76 F72 1.321(5)
C76 F71 1.334(5)
C76 F70 1.346(6)
S15 N15 1.641(4)
S15 S16 2.0846(17)
S16 N16 1.619(4)
N15 C8 1.337(6)
N16 C8 1.337(6)
C8 C80 1.484(6)
C80 C81 1.391(6)
C80 C85 1.395(6)
C83 C84 1.376(6)
C83 C82 1.385(6)
C83 C86 1.505(6)
C81 C82 1.377(6)
C81 H81 0.9500
C84 C85 1.376(6)
C84 H84 0.9500
C85 H85 0.9500
C86 F82 1.323(5)
C86 F80 1.342(5)
C86 F81 1.345(5)
C82 H82 0.9500

loop_
_geom_torsion_atom_site_label_1
_geom_torsion_atom_site_label_2
_geom_torsion_atom_site_label_3
_geom_torsion_atom_site_label_4
_geom_torsion
S2 S1 N1 C1 1.3(3)
S1 S2 N2 C1 2.3(3)
S1 N1 C1 N2 0.1(5)
S1 N1 C1 C10 178.0(3)
S2 N2 C1 N1 -2.0(5)
S2 N2 C1 C10 -179.8(3)
N1 C1 C10 C11 17.2(6)
N2 C1 C10 C11 -164.9(4)
N1 C1 C10 C15 -161.7(4)
N2 C1 C10 C15 16.2(6)
C15 C10 C11 C12 2.3(6)
C1 C10 C11 C12 -176.7(4)
C10 C11 C12 C13 -0.5(7)
C11 C12 C13 C14 -1.3(7)
C11 C12 C13 C16 176.9(4)
C12 C13 C14 C15 1.3(7)
C16 C13 C14 C15 -176.9(4)
C13 C14 C15 C10 0.5(7)
C11 C10 C15 C14 -2.3(6)
C1 C10 C15 C14 176.7(4)
C14 C13 C16 F12 -29.7(6)
C12 C13 C16 F12 152.1(4)
C14 C13 C16 F11 91.8(5)
C12 C13 C16 F11 -86.4(5)
C14 C13 C16 F10 -150.3(4)
C12 C13 C16 F10 31.4(6)
S4 S3 N3 C2 -0.6(3)
S3 S4 N4 C2 -2.4(3)
S4 N4 C2 N3 2.6(6)
S4 N4 C2 C20 -175.8(3)
S3 N3 C2 N4 -1.1(6)
S3 N3 C2 C20 177.3(3)
N4 C2 C20 C25 13.5(6)
N3 C2 C20 C25 -164.9(4)
N4 C2 C20 C21 -168.4(4)
N3 C2 C20 C21 13.1(6)
C25 C20 C21 C22 2.7(7)
C2 C20 C21 C22 -175.3(4)
C20 C21 C22 C23 -0.4(7)
C21 C22 C23 C24 -1.4(7)
C21 C22 C23 C26 175.5(4)
C25 C24 C23 C22 0.8(7)
C25 C24 C23 C26 -176.1(4)
C23 C24 C25 C20 1.5(7)
C21 C20 C25 C24 -3.3(7)
C2 C20 C25 C24 174.8(4)
C22 C23 C26 F21 1.6(7)
C24 C23 C26 F21 178.5(4)
C22 C23 C26 F22 -118.7(5)
C24 C23 C26 F22 58.2(6)
C22 C23 C26 F20 122.3(5)
C24 C23 C26 F20 -60.8(6)
S6 S5 N5 C3 3.6(3)
S5 S6 N6 C3 2.7(3)
S5 N5 C3 N6 -2.6(6)
S5 N5 C3 C30 176.8(3)
S6 N6 C3 N5 -0.7(6)
S6 N6 C3 C30 179.9(3)
N5 C3 C30 C35 13.3(6)
N6 C3 C30 C35 -167.3(4)
N5 C3 C30 C31 -167.5(4)
N6 C3 C30 C31 11.9(6)
C35 C34 C33 C32 -1.1(7)
C35 C34 C33 C36A -176.9(7)
C35 C34 C33 C36 -178.2(5)
C31 C32 C33 C34 0.4(7)
C31 C32 C33 C36A 175.8(8)
C31 C32 C33 C36 177.7(5)
C33 C32 C31 C30 -0.3(7)
C35 C30 C31 C32 0.7(7)
C3 C30 C31 C32 -178.5(4)
C31 C30 C35 C34 -1.4(6)
C3 C30 C35 C34 177.9(4)
C33 C34 C35 C30 1.6(7)
C34 C33 C36 F32 -21.5(9)
C32 C33 C36 F32 161.4(6)
C34 C33 C36 F30 98.6(7)
C32 C33 C36 F30 -78.5(7)
C34 C33 C36 F31 -144.0(6)
C32 C33 C36 F31 38.8(8)
C34 C33 C36A F32A 31.7(13)
C32 C33 C36A F32A -143.9(9)
C34 C33 C36A F30A 153.7(9)
C32 C33 C36A F30A -21.8(14)
C34 C33 C36A F31A -89.4(10)
C32 C33 C36A F31A 95.1(10)
S8 S7 N7 C4 -0.4(3)
S7 S8 N8 C4 -0.3(3)
S7 N7 C4 N8 0.4(6)
S7 N7 C4 C40 -178.2(3)
S8 N8 C4 N7 0.0(6)
S8 N8 C4 C40 178.5(3)
N7 C4 C40 C45 -172.9(4)
N8 C4 C40 C45 8.5(6)
N7 C4 C40 C41 7.3(6)
N8 C4 C40 C41 -171.3(4)
C41 C40 C45 C44 2.3(7)
C4 C40 C45 C44 -177.5(4)
C44 C43 C42 C41 0.9(7)
C46 C43 C42 C41 -178.8(5)
C46A C43 C42 C41 -173.7(7)
C42 C43 C44 C45 -0.5(7)
C46 C43 C44 C45 179.3(6)
C46A C43 C44 C45 174.6(7)
C40 C45 C44 C43 -1.1(7)
C43 C42 C41 C40 0.2(7)
C45 C40 C41 C42 -1.9(7)
C4 C40 C41 C42 178.0(4)
C44 C43 C46 F42 -119.1(8)
C42 C43 C46 F42 60.6(9)
C44 C43 C46 F41 119.4(9)
C42 C43 C46 F41 -60.8(10)
C44 C43 C46 F40 -0.5(11)
C42 C43 C46 F40 179.3(7)
C44 C43 C46A F41A 156.0(10)
C42 C43 C46A F41A -29.1(14)
C44 C43 C46A F42A -84.3(11)
C42 C43 C46A F42A 90.7(11)
C44 C43 C46A F40A 35.8(14)
C42 C43 C46A F40A -149.3(10)
S10 S9 N9 C5 -0.1(3)
S9 S10 N10 C5 -1.6(3)
S10 N10 C5 N9 2.0(6)
S10 N10 C5 C50 -178.2(3)
S9 N9 C5 N10 -1.1(6)
S9 N9 C5 C50 179.1(3)
C50 C51 C52 C53 0.1(7)
C52 C51 C50 C55 -0.8(7)
C52 C51 C50 C5 179.9(4)
N10 C5 C50 C51 -179.7(4)
N9 C5 C50 C51 0.0(6)
N10 C5 C50 C55 1.0(6)
N9 C5 C50 C55 -179.3(4)
C51 C52 C53 C54 0.8(7)
C51 C52 C53 C56 -178.6(4)
C52 C53 C54 C55 -1.1(7)
C56 C53 C54 C55 178.4(4)
C53 C54 C55 C50 0.4(7)
C51 C50 C55 C54 0.6(7)
C5 C50 C55 C54 179.9(4)
C52 C53 C56 F50 -7.7(7)
C54 C53 C56 F50 172.8(4)
C52 C53 C56 F51 114.9(5)
C54 C53 C56 F51 -64.6(6)
C52 C53 C56 F52 -127.9(5)
C54 C53 C56 F52 52.6(6)
S12 S11 N11 C6 0.2(3)
S11 S12 N12 C6 0.6(3)
S12 N12 C6 N11 -0.6(6)
S12 N12 C6 C60 177.5(3)
S11 N11 C6 N12 0.2(6)
S11 N11 C6 C60 -178.0(3)
N12 C6 C60 C65 3.9(7)
N11 C6 C60 C65 -177.9(4)
N12 C6 C60 C61 -174.6(4)
N11 C6 C60 C61 3.6(6)
C65 C60 C61 C62 0.5(7)
C6 C60 C61 C62 179.0(4)
C60 C61 C62 C63 0.1(7)
C64 C63 C62 C61 -1.2(7)
C66 C63 C62 C61 -179.1(4)
C62 C63 C64 C65 1.7(7)
C66 C63 C64 C65 179.5(4)
C64 C63 C66 F61 6.5(7)
C62 C63 C66 F61 -175.6(4)
C64 C63 C66 F60 127.3(5)
C62 C63 C66 F60 -54.8(6)
C64 C63 C66 F62 -115.2(5)
C62 C63 C66 F62 62.6(6)
C63 C64 C65 C60 -1.2(7)
C61 C60 C65 C64 0.1(7)
C6 C60 C65 C64 -178.4(4)
S14 S13 N13 C7 -1.3(3)
S13 S14 N14 C7 -1.2(3)
S14 N14 C7 N13 0.6(6)
S14 N14 C7 C70 178.5(3)
S13 N13 C7 N14 0.7(6)
S13 N13 C7 C70 -177.3(3)
N14 C7 C70 C71 -160.8(4)
N13 C7 C70 C71 17.2(6)
N14 C7 C70 C75 18.9(6)
N13 C7 C70 C75 -163.1(4)
C75 C70 C71 C72 -1.0(7)
C7 C70 C71 C72 178.7(4)
C72 C73 C74 C75 -0.2(7)
C76 C73 C74 C75 -179.3(4)
C70 C71 C72 C73 1.3(7)
C74 C73 C72 C71 -0.7(7)
C76 C73 C72 C71 178.5(4)
C73 C74 C75 C70 0.5(7)
C71 C70 C75 C74 0.1(7)
C7 C70 C75 C74 -179.6(4)
C72 C73 C76 F72 42.8(6)
C74 C73 C76 F72 -138.1(5)
C72 C73 C76 F71 -76.6(5)
C74 C73 C76 F71 102.6(5)
C72 C73 C76 F70 165.0(4)
C74 C73 C76 F70 -15.9(6)
S16 S15 N15 C8 1.7(3)
S15 S16 N16 C8 1.5(3)
S15 N15 C8 N16 -1.0(6)
S15 N15 C8 C80 179.2(3)
S16 N16 C8 N15 -0.7(6)
S16 N16 C8 C80 179.1(3)
N15 C8 C80 C81 20.1(6)
N16 C8 C80 C81 -159.7(4)
N15 C8 C80 C85 -161.7(4)
N16 C8 C80 C85 18.5(6)
C85 C80 C81 C82 -0.9(6)
C8 C80 C81 C82 177.3(4)
C82 C83 C84 C85 -0.1(7)
C86 C83 C84 C85 177.0(4)
C83 C84 C85 C80 -1.0(7)
C81 C80 C85 C84 1.5(6)
C8 C80 C85 C84 -176.8(4)
C84 C83 C86 F82 156.9(4)
C82 C83 C86 F82 -26.0(6)
C84 C83 C86 F80 -82.2(5)
C82 C83 C86 F80 94.9(5)
C84 C83 C86 F81 35.0(6)
C82 C83 C86 F81 -147.9(4)
C80 C81 C82 C83 -0.2(6)
C84 C83 C82 C81 0.7(7)
C86 C83 C82 C81 -176.3(4)
